data_7114095
loop_
_publ_author_name
'Miyake, Yasuhito'
'Hosoda, Asao'
'Takagaki, Masafumi'
'Nomura, Eisaku'
'Taniguchi, Hisaji'

_publ_section_title
;
 A novel molecular assembly mode of ferulic acid derivatives
;
_journal_issue 2
_journal_name_full 'Chemical Communications'
_journal_page_first 132
_journal_paper_doi 10.1039/b107785f
_journal_year 2002
_chemical_formula_sum 'C34 H36 Cs N3 O18'
_chemical_formula_weight 907.57
_space_group_IT_number 2
_symmetry_cell_setting triclinic
_symmetry_Int_Tables_number 2
_symmetry_space_group_name_Hall '-P 1'
_symmetry_space_group_name_H-M 'P -1'
_cell_angle_alpha 98.457(5)
_cell_angle_beta 103.291(4)
_cell_angle_gamma 69.952(4)
_cell_formula_units_Z 2
_cell_length_a 13.007(2)
_cell_length_b 13.927(2)
_cell_length_c 12.012(2)
_cell_measurement_reflns_used 9737
_cell_measurement_temperature 243.2
_cell_measurement_theta_max 68.2
_cell_measurement_theta_min 3.4
_cell_volume 1983.8(5)
_computing_cell_refinement PROCESS-AUTO
_computing_data_collection PROCESS-AUTO
_computing_data_reduction 'teXsan Ver. 1.10'
_computing_publication_material 'teXsan Ver. 1.10'
_computing_structure_refinement 'teXsan Ver. 1.10'
_computing_structure_solution SHELXS97
_diffrn_measured_fraction_theta_full 0.9091
_diffrn_measured_fraction_theta_max 0.9091
_diffrn_measurement_device_type 'Rigaku RAXIS-RAPID Imaging Plate'
_diffrn_measurement_method \w
_diffrn_radiation_type 'Cu K\a'
_diffrn_radiation_wavelength 1.5418
_diffrn_reflns_av_R_equivalents 0.043
_diffrn_reflns_limit_h_max 15
_diffrn_reflns_limit_h_min -15
_diffrn_reflns_limit_k_max 16
_diffrn_reflns_limit_k_min -16
_diffrn_reflns_limit_l_max 14
_diffrn_reflns_limit_l_min -14
_diffrn_reflns_number 10921
_diffrn_reflns_theta_full 68.25
_diffrn_reflns_theta_max 68.25
_exptl_absorpt_coefficient_mu 7.970
_exptl_absorpt_correction_T_max 0.451
_exptl_absorpt_correction_T_min 0.173
_exptl_absorpt_correction_type multi-scan
_exptl_absorpt_process_details '(Higashi, 1995)'
_exptl_crystal_colour yellow
_exptl_crystal_density_diffrn 1.519
_exptl_crystal_density_method 'not measured'
_exptl_crystal_description prism
_exptl_crystal_size_max 0.420
_exptl_crystal_size_mid 0.280
_exptl_crystal_size_min 0.100
_refine_diff_density_max 2.08
_refine_diff_density_min -2.23
_refine_ls_extinction_method none
_refine_ls_goodness_of_fit_ref 1.031
_refine_ls_hydrogen_treatment noref
_refine_ls_number_parameters 505
_refine_ls_number_reflns 5672
_refine_ls_R_factor_gt 0.0729
_refine_ls_shift/su_max 0.0024
_refine_ls_structure_factor_coef Fsqd
_refine_ls_weighting_details 'w = 1/[\s^2^(Fo^2^) + (0.20000(Max(Fo^2^,0) + 2Fc^2^)/3)^2^]'
_refine_ls_weighting_scheme calc
_refine_ls_wR_factor_ref 0.2156
_reflns_number_gt 5672
_reflns_number_total 6622
_reflns_threshold_expression F^2^>2.0\s(F^2^)
_cod_data_source_file b107785f.txt
_cod_data_source_block cs
_cod_original_cell_volume 1983.9(5)
_cod_original_sg_symbol_H-M 'P -1         '
_cod_original_formula_sum 'C34 H36 Cs N3 O18 '
_cod_database_code 7114095

loop_
_symmetry_equiv_pos_as_xyz
x,y,z
-x,-y,-z

loop_
_atom_site_label
_atom_site_type_symbol
_atom_site_fract_x
_atom_site_fract_y
_atom_site_fract_z
_atom_site_U_iso_or_equiv
_atom_site_adp_type
_atom_site_occupancy
_atom_site_calc_flag
Cs(1) Cs 0.47787(3) 0.36233(4) 0.71017(3) 0.0548(2) Uani 1.00 d
O(1) O 1.1152(4) 0.0485(5) 1.3995(4) 0.059(2) Uani 1.00 d
O(2) O 0.9684(4) 0.1402(4) 1.4786(4) 0.058(1) Uani 1.00 d
O(3) O 0.9094(4) -0.0712(4) 1.3288(4) 0.054(1) Uani 1.00 d
O(4) O 0.7605(5) 0.0196(5) 1.4038(5) 0.063(2) Uani 1.00 d
O(5) O 0.6458(4) 0.3139(4) 0.9289(4) 0.045(1) Uani 1.00 d
O(6) O 0.5828(5) 0.0850(5) 0.7654(5) 0.064(2) Uani 1.00 d
O(7) O 0.3771(4) 0.1879(4) 0.7557(4) 0.050(1) Uani 1.00 d
O(8) O 0.7491(4) 0.2714(4) 0.7596(4) 0.052(1) Uani 1.00 d
O(9) O 0.6298(7) 0.2914(6) 0.5279(5) 0.077(2) Uani 1.00 d
O(10) O 0.2539(5) 0.3305(6) 0.5868(5) 0.071(2) Uani 1.00 d
O(11) O -0.1175(6) 0.6964(7) 1.0479(8) 0.093(3) Uani 1.00 d
O(12) O -0.1627(6) 0.7444(7) 0.8740(9) 0.096(3) Uani 1.00 d
O(13) O 0.0899(7) 0.5801(8) 0.6140(7) 0.101(3) Uani 1.00 d
O(14) O 0.2585(6) 0.5659(5) 0.6921(6) 0.071(2) Uani 1.00 d
O(15) O 0.3206(4) 0.4488(4) 0.8769(5) 0.050(1) Uani 1.00 d
O(16) O 0.3708(6) 0.4604(6) 1.1120(6) 0.082(2) Uani 1.00 d
O(17) O 0.2341(9) 0.465(1) 1.1851(9) 0.137(4) Uani 1.00 d
O(18) O 0.3956(8) 0.3489(10) 0.4496(6) 0.114(3) Uani 1.00 d
N(1) N 0.2720(6) 0.4776(6) 1.1040(6) 0.061(2) Uani 1.00 d
N(2) N -0.0971(6) 0.6928(7) 0.9528(8) 0.072(3) Uani 1.00 d
N(3) N 0.1645(6) 0.5695(6) 0.6975(6) 0.061(2) Uani 1.00 d
C(1) C 0.8124(6) -0.0156(6) 1.3179(6) 0.046(2) Uani 1.00 d
C(2) C 0.7470(6) 0.0166(6) 1.2049(6) 0.049(2) Uani 1.00 d
C(3) C 0.6379(6) 0.0650(5) 1.1826(6) 0.047(2) Uani 1.00 d
C(4) C 0.5700(5) 0.0950(5) 1.0714(6) 0.041(2) Uani 1.00 d
C(5) C 0.4576(6) 0.1525(5) 1.0645(6) 0.044(2) Uani 1.00 d
C(6) C 0.3891(5) 0.1844(5) 0.9592(6) 0.042(2) Uani 1.00 d
C(7) C 0.4328(5) 0.1609(5) 0.8616(6) 0.042(2) Uani 1.00 d
C(8) C 0.5480(6) 0.1046(5) 0.8686(6) 0.044(2) Uani 1.00 d
C(9) C 0.6146(6) 0.0712(5) 0.9721(6) 0.046(2) Uani 1.00 d
C(10) C 0.6950(8) 0.0194(9) 0.7650(9) 0.080(3) Uani 1.00 d
C(11) C 0.2598(6) 0.2409(5) 0.7429(6) 0.044(2) Uani 1.00 d
C(12) C 0.2159(7) 0.2560(7) 0.6165(7) 0.060(2) Uani 1.00 d
C(13) C 1.0199(6) 0.1070(6) 1.3920(6) 0.045(2) Uani 1.00 d
C(14) C 0.9494(6) 0.1467(6) 1.2829(6) 0.047(2) Uani 1.00 d
C(15) C 0.9850(5) 0.1199(5) 1.1842(6) 0.044(2) Uani 1.00 d
C(16) C 0.9235(6) 0.1540(5) 1.0723(6) 0.041(2) Uani 1.00 d
C(17) C 0.8101(5) 0.2164(5) 1.0556(5) 0.037(2) Uani 1.00 d
C(18) C 0.7548(5) 0.2531(5) 0.9518(5) 0.037(2) Uani 1.00 d
C(19) C 0.8105(6) 0.2279(5) 0.8586(6) 0.042(2) Uani 1.00 d
C(20) C 0.9193(6) 0.1652(5) 0.8719(6) 0.046(2) Uani 1.00 d
C(21) C 0.9743(6) 0.1277(5) 0.9785(6) 0.046(2) Uani 1.00 d
C(22) C 0.5856(6) 0.3459(5) 1.0214(6) 0.042(2) Uani 1.00 d
C(23) C 0.8055(8) 0.2519(7) 0.6639(7) 0.065(2) Uani 1.00 d
C(24) C 0.7296(8) 0.3176(9) 0.5704(7) 0.073(3) Uani 1.00 d
C(25) C 0.2289(6) 0.5062(5) 0.8945(6) 0.043(2) Uani 1.00 d
C(26) C 0.1933(6) 0.5211(5) 1.0039(6) 0.047(2) Uani 1.00 d
C(27) C 0.0878(7) 0.5780(6) 1.0213(7) 0.054(2) Uani 1.00 d
C(28) C 0.0094(7) 0.6274(6) 0.9315(8) 0.058(2) Uani 1.00 d
C(29) C 0.0361(6) 0.6203(6) 0.8258(8) 0.053(2) Uani 1.00 d
C(30) C 0.1408(6) 0.5652(6) 0.8091(6) 0.048(2) Uani 1.00 d
C(31) C 0.224(1) 0.345(2) 0.4679(10) 0.126(6) Uani 1.00 d
C(32) C 0.294(2) 0.328(3) 0.410(1) 0.24(1) Uani 1.00 d
C(33) C 0.577(1) 0.3265(10) 0.4217(8) 0.083(3) Uani 1.00 d
C(34) C 0.476(1) 0.300(1) 0.3820(9) 0.105(5) Uani 1.00 d
H(1) H 0.7858 0.0004 1.1420 0.0561 Uiso 1.00 calc
H(2) H 0.6014 0.0820 1.2467 0.0552 Uiso 1.00 calc
H(3) H 0.4251 0.1699 1.1322 0.0511 Uiso 1.00 calc
H(4) H 0.3119 0.2242 0.9558 0.0487 Uiso 1.00 calc
H(5) H 0.6908 0.0313 0.9753 0.0567 Uiso 1.00 calc
H(6) H 0.7034 -0.0459 0.7877 0.0919 Uiso 1.00 calc
H(7) H 0.7097 0.0117 0.6895 0.0919 Uiso 1.00 calc
H(8) H 0.7454 0.0483 0.8164 0.0919 Uiso 1.00 calc
H(9) H 0.2234 0.2020 0.7681 0.0543 Uiso 1.00 calc
H(10) H 0.2465 0.3058 0.7845 0.0543 Uiso 1.00 calc
H(11) H 0.1359 0.2774 0.6008 0.0723 Uiso 1.00 calc
H(12) H 0.2424 0.1926 0.5722 0.0723 Uiso 1.00 calc
H(13) H 0.8765 0.1933 1.2828 0.0547 Uiso 1.00 calc
H(14) H 1.0583 0.0722 1.1876 0.0531 Uiso 1.00 calc
H(15) H 0.7713 0.2325 1.1184 0.0436 Uiso 1.00 calc
H(16) H 0.9574 0.1467 0.8085 0.0556 Uiso 1.00 calc
H(17) H 1.0500 0.0844 0.9880 0.0530 Uiso 1.00 calc
H(18) H 0.8743 0.2649 0.6872 0.0805 Uiso 1.00 calc
H(19) H 0.8203 0.1806 0.6358 0.0805 Uiso 1.00 calc
H(20) H 0.7688 0.3101 0.5085 0.0883 Uiso 1.00 calc
H(21) H 0.7119 0.3882 0.5999 0.0883 Uiso 1.00 calc
H(22) H 0.0672 0.5834 1.0936 0.0644 Uiso 1.00 calc
H(23) H -0.0196 0.6550 0.7642 0.0641 Uiso 1.00 calc
H(24) H 0.1720 0.3096 0.4350 0.1403 Uiso 1.00 calc
H(25) H 0.1831 0.4184 0.4627 0.1403 Uiso 1.00 calc
H(26) H 0.2628 0.3541 0.3384 0.2437 Uiso 1.00 calc
H(27) H 0.3182 0.2502 0.3940 0.2437 Uiso 1.00 calc
H(28) H 0.5585 0.3984 0.4256 0.0998 Uiso 1.00 calc
H(29) H 0.6238 0.2953 0.3680 0.0998 Uiso 1.00 calc
H(30) H 0.4910 0.2291 0.3791 0.1303 Uiso 1.00 calc
H(31) H 0.4424 0.3232 0.3058 0.1303 Uiso 1.00 calc
H(36) H 0.8028 -0.0382 1.4806 0.0796 Uiso 1.00 calc
H(37) H 1.0228 0.0897 1.5399 0.0796 Uiso 1.00 calc
H(38) H 0.5044 0.4208 0.9908 0.0796 Uiso 1.00 calc
H(39) H 0.5721 0.2869 1.0544 0.0796 Uiso 1.00 calc
H(40) H 0.6412 0.3874 1.1014 0.0796 Uiso 1.00 calc

loop_
_atom_site_aniso_label
_atom_site_aniso_U_11
_atom_site_aniso_U_22
_atom_site_aniso_U_33
_atom_site_aniso_U_12
_atom_site_aniso_U_13
_atom_site_aniso_U_23
Cs(1) 0.0394(3) 0.0852(4) 0.0313(3) -0.0096(2) 0.0047(2) 0.0066(2)
O(1) 0.038(3) 0.084(4) 0.036(2) 0.004(3) 0.004(2) 0.009(2)
O(2) 0.044(3) 0.073(3) 0.039(3) 0.009(3) 0.008(2) 0.010(2)
O(3) 0.045(3) 0.069(3) 0.036(2) -0.004(3) 0.002(2) 0.010(2)
O(4) 0.048(3) 0.087(4) 0.040(3) -0.009(3) 0.003(2) 0.003(3)
O(5) 0.034(2) 0.060(3) 0.033(2) 0.000(2) 0.009(2) 0.008(2)
O(6) 0.044(3) 0.097(4) 0.040(3) -0.005(3) 0.016(2) -0.003(3)
O(7) 0.041(3) 0.071(3) 0.033(2) -0.011(2) 0.003(2) 0.008(2)
O(8) 0.051(3) 0.063(3) 0.031(2) 0.002(2) 0.014(2) 0.011(2)
O(9) 0.084(5) 0.108(5) 0.040(3) -0.022(4) 0.015(3) 0.022(3)
O(10) 0.058(3) 0.118(5) 0.042(3) -0.039(3) -0.017(2) 0.035(3)
O(11) 0.046(4) 0.126(6) 0.100(6) -0.006(4) 0.033(4) 0.009(5)
O(12) 0.038(3) 0.113(6) 0.116(7) 0.007(4) 0.014(4) 0.012(5)
O(13) 0.075(5) 0.145(7) 0.054(4) -0.006(5) 0.005(4) 0.004(4)
O(14) 0.069(4) 0.091(4) 0.055(3) -0.020(3) 0.019(3) 0.010(3)
O(15) 0.038(3) 0.053(3) 0.053(3) -0.006(2) 0.014(2) -0.002(2)
O(16) 0.055(4) 0.118(6) 0.054(4) 0.005(4) 0.016(3) 0.023(3)
O(17) 0.104(7) 0.22(1) 0.099(7) -0.035(7) 0.027(6) 0.087(8)
O(18) 0.090(6) 0.23(1) 0.041(4) -0.078(7) -0.010(4) 0.041(5)
N(1) 0.059(4) 0.075(4) 0.054(4) -0.015(3) 0.018(3) 0.018(3)
N(2) 0.038(4) 0.089(5) 0.087(6) -0.015(4) 0.019(4) 0.001(4)
N(3) 0.060(4) 0.070(4) 0.039(3) -0.012(3) 0.001(3) 0.003(3)
C(1) 0.044(4) 0.053(4) 0.038(3) -0.013(3) 0.003(3) 0.005(3)
C(2) 0.046(4) 0.061(4) 0.037(3) -0.018(3) 0.001(3) 0.007(3)
C(3) 0.043(4) 0.056(4) 0.040(3) -0.015(3) 0.003(3) 0.001(3)
C(4) 0.037(3) 0.045(3) 0.038(3) -0.013(3) 0.003(3) 0.005(2)
C(5) 0.043(4) 0.056(4) 0.038(3) -0.021(3) 0.008(3) 0.005(3)
C(6) 0.033(3) 0.053(4) 0.034(3) -0.008(3) 0.005(2) 0.002(3)
C(7) 0.034(3) 0.044(3) 0.042(3) -0.006(3) 0.005(3) 0.008(3)
C(8) 0.034(3) 0.058(4) 0.034(3) -0.009(3) 0.007(3) 0.000(3)
C(9) 0.039(4) 0.049(4) 0.041(4) -0.009(3) 0.001(3) 0.002(3)
C(10) 0.042(4) 0.112(8) 0.071(6) -0.007(5) 0.027(4) -0.018(5)
C(11) 0.038(3) 0.045(3) 0.045(4) -0.011(3) 0.002(3) 0.006(3)
C(12) 0.050(4) 0.082(5) 0.046(4) -0.024(4) -0.004(3) 0.010(4)
C(13) 0.038(4) 0.060(4) 0.032(3) -0.012(3) 0.002(3) 0.006(3)
C(14) 0.033(3) 0.065(4) 0.036(3) -0.007(3) 0.002(3) 0.009(3)
C(15) 0.027(3) 0.053(4) 0.040(3) -0.001(3) -0.002(2) 0.007(3)
C(16) 0.043(4) 0.041(3) 0.035(3) -0.007(3) 0.007(3) 0.001(2)
C(17) 0.033(3) 0.047(3) 0.030(3) -0.009(3) 0.004(2) 0.005(2)
C(18) 0.034(3) 0.038(3) 0.038(3) -0.009(3) 0.009(2) -0.003(2)
C(19) 0.043(4) 0.041(3) 0.036(3) -0.007(3) 0.009(3) 0.003(2)
C(20) 0.042(4) 0.051(4) 0.038(3) -0.002(3) 0.013(3) 0.004(3)
C(21) 0.036(3) 0.044(4) 0.046(4) 0.003(3) 0.009(3) 0.004(3)
C(22) 0.038(3) 0.052(4) 0.037(3) -0.008(3) 0.015(3) 0.005(3)
C(23) 0.061(5) 0.082(6) 0.046(4) 0.000(4) 0.030(4) 0.012(4)
C(24) 0.068(6) 0.109(7) 0.041(4) -0.008(5) 0.023(4) 0.029(4)
C(25) 0.037(3) 0.040(3) 0.051(4) -0.012(3) 0.010(3) -0.004(3)
C(26) 0.048(4) 0.047(4) 0.048(4) -0.013(3) 0.014(3) 0.007(3)
C(27) 0.045(4) 0.059(4) 0.060(5) -0.014(3) 0.026(3) -0.004(3)
C(28) 0.043(4) 0.060(5) 0.071(5) -0.015(4) 0.014(4) 0.001(4)
C(29) 0.035(3) 0.049(4) 0.066(5) -0.010(3) 0.001(3) -0.002(3)
C(30) 0.045(4) 0.053(4) 0.045(4) -0.018(3) 0.007(3) -0.004(3)
C(31) 0.085(8) 0.27(2) 0.046(6) -0.08(1) -0.031(6) 0.069(9)
C(32) 0.14(2) 0.59(6) 0.033(6) -0.20(3) -0.049(8) 0.08(1)
C(33) 0.091(8) 0.119(8) 0.039(4) -0.026(6) 0.017(5) 0.012(5)
C(34) 0.13(1) 0.15(1) 0.038(5) -0.049(9) 0.008(6) 0.003(6)

loop_
_atom_type_symbol
_atom_type_description
_atom_type_scat_dispersion_real
_atom_type_scat_dispersion_imag
_atom_type_scat_source
C C 0.018 0.009
;International Tables for Crystallography
(1992, Vol. C, Tables 4.2.6.8 and 6.1.1.1)
;
H H 0.000 0.000
;International Tables for Crystallography
(1992, Vol. C, Table 6.1.1.2)
;
O O 0.049 0.032
;International Tables for Crystallography
(1992, Vol. C, Tables 4.2.6.8 and 6.1.1.1)
;
N N 0.031 0.018
;International Tables for Crystallography
(1992, Vol. C, Tables 4.2.6.8 and 6.1.1.1)
;
Cs Cs -0.746 7.905
;International Tables for Crystallography
(1992, Vol. C, Tables 4.2.6.8 and 6.1.1.1)
;

loop_
_geom_angle_atom_site_label_1
_geom_angle_atom_site_label_2
_geom_angle_atom_site_label_3
_geom_angle
_geom_angle_site_symmetry_2
_geom_angle_site_symmetry_3
_geom_angle_publ_flag
O(5) Cs(1) O(7) 88.8(1) 1_555 1_555 yes
O(5) Cs(1) O(8) 48.5(1) 1_555 1_555 yes
O(5) Cs(1) O(9) 101.7(2) 1_555 1_555 yes
O(5) Cs(1) O(10) 139.7(1) 1_555 1_555 yes
O(5) Cs(1) O(14) 122.3(2) 1_555 1_555 yes
O(5) Cs(1) O(15) 81.6(1) 1_555 1_555 yes
O(5) Cs(1) O(18) 155.1(2) 1_555 1_555 yes
O(5) Cs(1) C(22) 21.8(1) 1_555 1_555 yes
O(7) Cs(1) O(8) 109.3(1) 1_555 1_555 yes
O(7) Cs(1) O(9) 114.2(2) 1_555 1_555 yes
O(7) Cs(1) O(10) 52.9(1) 1_555 1_555 yes
O(7) Cs(1) O(14) 101.7(1) 1_555 1_555 yes
O(7) Cs(1) O(15) 69.4(1) 1_555 1_555 yes
O(7) Cs(1) O(18) 94.5(2) 1_555 1_555 yes
O(7) Cs(1) C(22) 80.5(1) 1_555 1_555 yes
O(8) Cs(1) O(9) 53.3(2) 1_555 1_555 yes
O(8) Cs(1) O(10) 147.5(2) 1_555 1_555 yes
O(8) Cs(1) O(14) 146.6(2) 1_555 1_555 yes
O(8) Cs(1) O(15) 129.7(1) 1_555 1_555 yes
O(8) Cs(1) O(18) 107.7(2) 1_555 1_555 yes
O(8) Cs(1) C(22) 70.2(1) 1_555 1_555 yes
O(9) Cs(1) O(10) 105.3(2) 1_555 1_555 yes
O(9) Cs(1) O(14) 123.1(2) 1_555 1_555 yes
O(9) Cs(1) O(15) 174.9(2) 1_555 1_555 yes
O(9) Cs(1) O(18) 54.6(2) 1_555 1_555 yes
O(9) Cs(1) C(22) 123.5(2) 1_555 1_555 yes
O(10) Cs(1) O(14) 63.7(2) 1_555 1_555 yes
O(10) Cs(1) O(15) 73.8(2) 1_555 1_555 yes
O(10) Cs(1) O(18) 54.7(2) 1_555 1_555 yes
O(10) Cs(1) C(22) 123.6(1) 1_555 1_555 yes
O(14) Cs(1) O(15) 51.9(1) 1_555 1_555 yes
O(14) Cs(1) O(18) 81.1(3) 1_555 1_555 yes
O(14) Cs(1) C(22) 104.1(2) 1_555 1_555 yes
O(15) Cs(1) O(18) 122.5(2) 1_555 1_555 yes
O(15) Cs(1) C(22) 59.8(1) 1_555 1_555 yes
O(18) Cs(1) C(22) 173.4(3) 1_555 1_555 yes
Cs(1) O(5) C(18) 132.8(4) 1_555 1_555 yes
Cs(1) O(5) C(22) 107.3(4) 1_555 1_555 yes
C(18) O(5) C(22) 118.3(5) 1_555 1_555 yes
C(8) O(6) C(10) 116.8(7) 1_555 1_555 yes
Cs(1) O(7) C(7) 103.0(4) 1_555 1_555 yes
Cs(1) O(7) C(11) 103.4(4) 1_555 1_555 yes
C(7) O(7) C(11) 117.0(5) 1_555 1_555 yes
Cs(1) O(8) C(19) 122.9(4) 1_555 1_555 yes
Cs(1) O(8) C(23) 118.5(5) 1_555 1_555 yes
C(19) O(8) C(23) 116.7(6) 1_555 1_555 yes
Cs(1) O(9) C(24) 109.8(5) 1_555 1_555 yes
Cs(1) O(9) C(33) 113.9(6) 1_555 1_555 yes
C(24) O(9) C(33) 112.0(8) 1_555 1_555 yes
Cs(1) O(10) C(12) 122.6(4) 1_555 1_555 yes
Cs(1) O(10) C(31) 115.3(6) 1_555 1_555 yes
C(12) O(10) C(31) 113.1(8) 1_555 1_555 yes
Cs(1) O(14) N(3) 126.0(5) 1_555 1_555 yes
Cs(1) O(15) C(25) 147.7(5) 1_555 1_555 yes
Cs(1) O(18) C(32) 116.5(7) 1_555 1_555 yes
Cs(1) O(18) C(34) 117.1(7) 1_555 1_555 yes
C(32) O(18) C(34) 114(1) 1_555 1_555 yes
O(16) N(1) O(17) 121.0(8) 1_555 1_555 yes
O(16) N(1) C(26) 121.0(6) 1_555 1_555 yes
O(17) N(1) C(26) 117.8(8) 1_555 1_555 yes
O(11) N(2) O(12) 123.9(8) 1_555 1_555 yes
O(11) N(2) C(28) 118.1(9) 1_555 1_555 yes
O(12) N(2) C(28) 118.0(9) 1_555 1_555 yes
O(13) N(3) O(14) 122.2(8) 1_555 1_555 yes
O(13) N(3) C(30) 119.1(8) 1_555 1_555 yes
O(14) N(3) C(30) 118.6(7) 1_555 1_555 yes
O(3) C(1) O(4) 123.3(7) 1_555 1_555 yes
O(3) C(1) C(2) 121.0(7) 1_555 1_555 yes
O(4) C(1) C(2) 115.7(7) 1_555 1_555 yes
C(1) C(2) C(3) 125.0(7) 1_555 1_555 yes
C(2) C(3) C(4) 126.5(7) 1_555 1_555 yes
C(3) C(4) C(5) 119.0(6) 1_555 1_555 yes
C(3) C(4) C(9) 121.9(6) 1_555 1_555 yes
C(5) C(4) C(9) 119.0(6) 1_555 1_555 yes
C(4) C(5) C(6) 121.0(6) 1_555 1_555 yes
C(5) C(6) C(7) 120.0(6) 1_555 1_555 yes
O(7) C(7) C(6) 126.1(6) 1_555 1_555 yes
O(7) C(7) C(8) 114.7(6) 1_555 1_555 yes
C(6) C(7) C(8) 119.2(6) 1_555 1_555 yes
O(6) C(8) C(7) 114.3(6) 1_555 1_555 yes
O(6) C(8) C(9) 125.1(6) 1_555 1_555 yes
C(7) C(8) C(9) 120.6(6) 1_555 1_555 yes
C(4) C(9) C(8) 120.1(6) 1_555 1_555 yes
O(7) C(11) C(12) 106.7(6) 1_555 1_555 yes
O(10) C(12) C(11) 108.6(6) 1_555 1_555 yes
O(1) C(13) O(2) 124.1(6) 1_555 1_555 yes
O(1) C(13) C(14) 123.3(6) 1_555 1_555 yes
O(2) C(13) C(14) 112.6(6) 1_555 1_555 yes
C(13) C(14) C(15) 122.1(6) 1_555 1_555 yes
C(14) C(15) C(16) 127.0(6) 1_555 1_555 yes
C(15) C(16) C(17) 121.6(6) 1_555 1_555 yes
C(15) C(16) C(21) 120.9(6) 1_555 1_555 yes
C(17) C(16) C(21) 117.5(6) 1_555 1_555 yes
C(16) C(17) C(18) 121.3(6) 1_555 1_555 yes
O(5) C(18) C(17) 124.8(6) 1_555 1_555 yes
O(5) C(18) C(19) 115.5(6) 1_555 1_555 yes
C(17) C(18) C(19) 119.7(6) 1_555 1_555 yes
O(8) C(19) C(18) 115.2(6) 1_555 1_555 yes
O(8) C(19) C(20) 124.8(6) 1_555 1_555 yes
C(18) C(19) C(20) 120.0(6) 1_555 1_555 yes
C(19) C(20) C(21) 119.5(6) 1_555 1_555 yes
C(16) C(21) C(20) 121.9(6) 1_555 1_555 yes
Cs(1) C(22) O(5) 50.9(3) 1_555 1_555 yes
O(8) C(23) C(24) 108.2(6) 1_555 1_555 yes
O(9) C(24) C(23) 111.8(8) 1_555 1_555 yes
O(15) C(25) C(26) 124.1(7) 1_555 1_555 yes
O(15) C(25) C(30) 125.1(7) 1_555 1_555 yes
C(26) C(25) C(30) 110.8(6) 1_555 1_555 yes
N(1) C(26) C(25) 120.0(6) 1_555 1_555 yes
N(1) C(26) C(27) 115.7(7) 1_555 1_555 yes
C(25) C(26) C(27) 124.3(7) 1_555 1_555 yes
C(26) C(27) C(28) 119.4(7) 1_555 1_555 yes
N(2) C(28) C(27) 118.9(8) 1_555 1_555 yes
N(2) C(28) C(29) 120.3(8) 1_555 1_555 yes
C(27) C(28) C(29) 120.6(7) 1_555 1_555 yes
C(28) C(29) C(30) 120.1(8) 1_555 1_555 yes
N(3) C(30) C(25) 119.0(6) 1_555 1_555 yes
N(3) C(30) C(29) 116.2(7) 1_555 1_555 yes
C(25) C(30) C(29) 124.7(7) 1_555 1_555 yes
O(10) C(31) C(32) 121(1) 1_555 1_555 yes
O(18) C(32) C(31) 123(1) 1_555 1_555 yes
O(9) C(33) C(34) 110.6(10) 1_555 1_555 yes
O(18) C(34) C(33) 113(1) 1_555 1_555 yes

loop_
_geom_bond_atom_site_label_1
_geom_bond_atom_site_label_2
_geom_bond_distance
_geom_bond_publ_flag
Cs(1) O(5) 3.000(5) yes
Cs(1) O(7) 3.290(5) yes
Cs(1) O(8) 3.255(5) yes
Cs(1) O(9) 3.113(7) yes
Cs(1) O(10) 3.096(6) yes
Cs(1) O(14) 3.253(7) yes
Cs(1) O(15) 3.021(5) yes
Cs(1) O(18) 3.066(7) yes
Cs(1) C(22) 3.689(7) yes
O(1) C(13) 1.219(9) yes
O(2) C(13) 1.308(9) yes
O(3) C(1) 1.222(9) yes
O(4) C(1) 1.306(9) yes
O(5) C(18) 1.367(8) yes
O(5) C(22) 1.435(7) yes
O(6) C(8) 1.375(8) yes
O(6) C(10) 1.43(1) yes
O(7) C(7) 1.347(8) yes
O(7) C(11) 1.431(9) yes
O(8) C(19) 1.365(8) yes
O(8) C(23) 1.447(8) yes
O(9) C(24) 1.43(1) yes
O(9) C(33) 1.37(1) yes
O(10) C(12) 1.41(1) yes
O(10) C(31) 1.42(1) yes
O(11) N(2) 1.22(1) yes
O(12) N(2) 1.24(1) yes
O(13) N(3) 1.21(1) yes
O(14) N(3) 1.22(1) yes
O(15) C(25) 1.233(9) yes
O(16) N(1) 1.207(10) yes
O(17) N(1) 1.25(1) yes
O(18) C(32) 1.41(2) yes
O(18) C(34) 1.40(2) yes
N(1) C(26) 1.44(1) yes
N(2) C(28) 1.43(1) yes
N(3) C(30) 1.46(1) yes
C(1) C(2) 1.468(10) yes
C(2) C(3) 1.33(1) yes
C(3) C(4) 1.452(9) yes
C(4) C(5) 1.395(10) yes
C(4) C(9) 1.392(10) yes
C(5) C(6) 1.403(10) yes
C(6) C(7) 1.368(10) yes
C(7) C(8) 1.422(10) yes
C(8) C(9) 1.382(10) yes
C(11) C(12) 1.51(1) yes
C(13) C(14) 1.475(9) yes
C(14) C(15) 1.33(1) yes
C(15) C(16) 1.450(9) yes
C(16) C(17) 1.417(10) yes
C(16) C(21) 1.376(10) yes
C(17) C(18) 1.362(9) yes
C(18) C(19) 1.408(9) yes
C(19) C(20) 1.37(1) yes
C(20) C(21) 1.394(10) yes
C(23) C(24) 1.50(1) yes
C(25) C(26) 1.455(10) yes
C(25) C(30) 1.45(1) yes
C(26) C(27) 1.38(1) yes
C(27) C(28) 1.38(1) yes
C(28) C(29) 1.37(1) yes
C(29) C(30) 1.36(1) yes
C(31) C(32) 1.21(2) yes
C(33) C(34) 1.44(2) yes

loop_
_geom_contact_atom_site_label_1
_geom_contact_atom_site_label_2
_geom_contact_distance
_geom_contact_site_symmetry_2
Cs(1) O(5) 3.000(5) .
Cs(1) O(7) 3.290(5) .
Cs(1) O(8) 3.255(5) .
Cs(1) O(9) 3.113(7) .
Cs(1) O(10) 3.096(6) .
Cs(1) O(14) 3.253(7) .
Cs(1) O(15) 3.021(5) .
Cs(1) O(18) 3.066(7) .
Cs(1) O(5) 3.000(5) .
Cs(1) O(15) 3.021(5) .
Cs(1) O(18) 3.066(7) .
Cs(1) O(10) 3.096(6) .
Cs(1) O(9) 3.113(7) .
Cs(1) O(14) 3.253(7) .
Cs(1) O(8) 3.255(5) .
Cs(1) O(7) 3.290(5) .
O(1) O(4) 2.636(8) 2_758
O(1) O(3) 3.311(7) 2_758
O(1) C(10) 3.315(10) 2_757
O(1) C(1) 3.363(9) 2_758
O(2) O(3) 2.592(7) 2_758
O(2) C(23) 3.280(9) 1_556
O(2) C(1) 3.430(9) 2_758
O(2) C(24) 3.53(1) 1_556
O(2) O(4) 3.555(8) 2_758
O(3) C(13) 3.332(8) 2_758
O(3) C(20) 3.470(9) 2_757
O(4) C(13) 3.447(9) 2_758
O(5) O(16) 3.179(10) 2_667
O(5) C(26) 3.505(8) 2_667
O(5) N(1) 3.521(8) 2_667
O(8) N(1) 3.584(9) 2_667
O(10) N(3) 3.31(1) .
O(10) O(14) 3.35(1) .
O(10) O(13) 3.41(1) .
O(11) C(11) 3.30(1) 2_567
O(11) C(6) 3.336(9) 2_567
O(11) C(26) 3.43(1) 2_567
O(12) O(17) 3.29(2) 2_567
O(12) C(21) 3.52(1) 2_667
O(13) C(31) 3.55(2) .
O(14) C(33) 3.58(1) 2_666
O(15) C(11) 3.349(8) .
O(15) C(22) 3.397(9) .
O(15) C(22) 3.441(8) 2_667
O(16) C(22) 3.061(9) .
O(16) C(22) 3.59(1) 2_667
O(17) N(2) 3.32(2) 2_567
O(17) C(32) 3.33(2) 1_556
N(2) C(21) 3.32(1) 2_667
C(1) C(11) 3.507(9) 2_657
C(3) C(7) 3.507(9) 2_657
C(5) C(9) 3.492(9) 2_657
C(15) C(29) 3.55(1) 2_667
C(16) C(29) 3.371(9) 2_667
C(16) C(28) 3.45(1) 2_667
C(17) C(30) 3.421(9) 2_667
C(17) C(29) 3.473(9) 2_667
C(18) C(26) 3.380(9) 2_667
C(18) C(27) 3.550(9) 2_667
C(19) C(27) 3.401(10) 2_667
C(20) C(27) 3.59(1) 2_667
C(21) C(21) 3.48(1) 2_757
C(21) C(28) 3.49(1) 2_667
C(22) C(25) 3.572(9) 2_667
C(27) C(27) 3.57(1) 2_567

loop_
_geom_torsion_atom_site_label_1
_geom_torsion_atom_site_label_2
_geom_torsion_atom_site_label_3
_geom_torsion_atom_site_label_4
_geom_torsion
_geom_torsion_site_symmetry_1
_geom_torsion_site_symmetry_2
_geom_torsion_site_symmetry_3
_geom_torsion_site_symmetry_4
_geom_torsion_publ_flag
Cs(1) O(5) C(18) C(17) -160.3(4) 1_555 1_555 1_555 1_555 yes
Cs(1) O(5) C(18) C(19) 19.2(8) 1_555 1_555 1_555 1_555 yes
Cs(1) O(7) C(7) C(6) 108.8(6) 1_555 1_555 1_555 1_555 yes
Cs(1) O(7) C(7) C(8) -70.0(6) 1_555 1_555 1_555 1_555 yes
Cs(1) O(7) C(11) C(12) 71.2(5) 1_555 1_555 1_555 1_555 yes
Cs(1) O(8) C(19) C(18) -19.5(7) 1_555 1_555 1_555 1_555 yes
Cs(1) O(8) C(19) C(20) 161.7(5) 1_555 1_555 1_555 1_555 yes
Cs(1) O(8) C(23) C(24) 23.2(10) 1_555 1_555 1_555 1_555 yes
Cs(1) O(9) C(24) C(23) 71.6(8) 1_555 1_555 1_555 1_555 yes
Cs(1) O(9) C(33) C(34) -53(1) 1_555 1_555 1_555 1_555 yes
Cs(1) O(10) C(12) C(11) 30.2(9) 1_555 1_555 1_555 1_555 yes
Cs(1) O(10) C(31) C(32) 30(2) 1_555 1_555 1_555 1_555 yes
Cs(1) O(14) N(3) O(13) -107.2(9) 1_555 1_555 1_555 1_555 yes
Cs(1) O(14) N(3) C(30) 75.3(8) 1_555 1_555 1_555 1_555 yes
Cs(1) O(15) C(25) C(26) -179.0(5) 1_555 1_555 1_555 1_555 yes
Cs(1) O(15) C(25) C(30) 3(1) 1_555 1_555 1_555 1_555 yes
Cs(1) O(18) C(32) C(31) 22(3) 1_555 1_555 1_555 1_555 yes
Cs(1) O(18) C(34) C(33) -41(1) 1_555 1_555 1_555 1_555 yes
Cs(1) C(22) O(5) C(18) -167.3(6) 1_555 1_555 1_555 1_555 yes
O(1) C(13) C(14) C(15) 0(1) 1_555 1_555 1_555 1_555 yes
O(2) C(13) C(14) C(15) -178.2(7) 1_555 1_555 1_555 1_555 yes
O(3) C(1) C(2) C(3) 170.4(7) 1_555 1_555 1_555 1_555 yes
O(4) C(1) C(2) C(3) -9(1) 1_555 1_555 1_555 1_555 yes
O(5) Cs(1) O(7) C(7) 7.2(4) 1_555 1_555 1_555 1_555 yes
O(5) Cs(1) O(7) C(11) 129.4(4) 1_555 1_555 1_555 1_555 yes
O(5) Cs(1) O(8) C(19) 18.7(4) 1_555 1_555 1_555 1_555 yes
O(5) Cs(1) O(8) C(23) -177.6(6) 1_555 1_555 1_555 1_555 yes
O(5) Cs(1) O(9) C(24) -39.1(6) 1_555 1_555 1_555 1_555 yes
O(5) Cs(1) O(9) C(33) -165.5(7) 1_555 1_555 1_555 1_555 yes
O(5) Cs(1) O(10) C(12) -18.3(8) 1_555 1_555 1_555 1_555 yes
O(5) Cs(1) O(10) C(31) -163(1) 1_555 1_555 1_555 1_555 yes
O(5) Cs(1) O(14) N(3) -98.4(6) 1_555 1_555 1_555 1_555 yes
O(5) Cs(1) O(15) C(25) 160.6(8) 1_555 1_555 1_555 1_555 yes
O(5) Cs(1) O(18) C(32) 130(1) 1_555 1_555 1_555 1_555 yes
O(5) Cs(1) O(18) C(34) -10(1) 1_555 1_555 1_555 1_555 yes
O(5) C(18) C(17) C(16) -179.8(5) 1_555 1_555 1_555 1_555 yes
O(5) C(18) C(19) O(8) 2.7(8) 1_555 1_555 1_555 1_555 yes
O(5) C(18) C(19) C(20) -178.4(6) 1_555 1_555 1_555 1_555 yes
O(5) C(22) Cs(1) O(7) 111.2(4) 1_555 1_555 1_555 1_555 yes
O(5) C(22) Cs(1) O(8) -3.5(4) 1_555 1_555 1_555 1_555 yes
O(5) C(22) Cs(1) O(9) -1.7(5) 1_555 1_555 1_555 1_555 yes
O(5) C(22) Cs(1) O(10) 143.5(4) 1_555 1_555 1_555 1_555 yes
O(5) C(22) Cs(1) O(14) -149.0(4) 1_555 1_555 1_555 1_555 yes
O(5) C(22) Cs(1) O(15) -177.2(4) 1_555 1_555 1_555 1_555 yes
O(5) C(22) Cs(1) O(18) 69(1) 1_555 1_555 1_555 1_555 yes
O(6) C(8) C(7) O(7) -1.4(9) 1_555 1_555 1_555 1_555 yes
O(6) C(8) C(7) C(6) 179.8(6) 1_555 1_555 1_555 1_555 yes
O(6) C(8) C(9) C(4) -179.4(7) 1_555 1_555 1_555 1_555 yes
O(7) Cs(1) O(5) C(18) 97.8(5) 1_555 1_555 1_555 1_555 yes
O(7) Cs(1) O(5) C(22) -66.9(4) 1_555 1_555 1_555 1_555 yes
O(7) Cs(1) O(8) C(19) -51.4(5) 1_555 1_555 1_555 1_555 yes
O(7) Cs(1) O(8) C(23) 112.3(5) 1_555 1_555 1_555 1_555 yes
O(7) Cs(1) O(9) C(24) -133.1(5) 1_555 1_555 1_555 1_555 yes
O(7) Cs(1) O(9) C(33) 100.5(7) 1_555 1_555 1_555 1_555 yes
O(7) Cs(1) O(10) C(12) 3.0(6) 1_555 1_555 1_555 1_555 yes
O(7) Cs(1) O(10) C(31) -141(1) 1_555 1_555 1_555 1_555 yes
O(7) Cs(1) O(14) N(3) -2.4(6) 1_555 1_555 1_555 1_555 yes
O(7) Cs(1) O(15) C(25) -107.5(8) 1_555 1_555 1_555 1_555 yes
O(7) Cs(1) O(18) C(32) 33(1) 1_555 1_555 1_555 1_555 yes
O(7) Cs(1) O(18) C(34) -106.9(10) 1_555 1_555 1_555 1_555 yes
O(7) C(7) C(6) C(5) -179.0(6) 1_555 1_555 1_555 1_555 yes
O(7) C(7) C(8) C(9) -179.3(6) 1_555 1_555 1_555 1_555 yes
O(7) C(11) C(12) O(10) -71.5(8) 1_555 1_555 1_555 1_555 yes
O(8) Cs(1) O(5) C(18) -19.7(5) 1_555 1_555 1_555 1_555 yes
O(8) Cs(1) O(5) C(22) 175.7(4) 1_555 1_555 1_555 1_555 yes
O(8) Cs(1) O(7) C(7) 51.9(4) 1_555 1_555 1_555 1_555 yes
O(8) Cs(1) O(7) C(11) 174.2(4) 1_555 1_555 1_555 1_555 yes
O(8) Cs(1) O(9) C(24) -36.3(5) 1_555 1_555 1_555 1_555 yes
O(8) Cs(1) O(9) C(33) -162.8(8) 1_555 1_555 1_555 1_555 yes
O(8) Cs(1) O(10) C(12) 68.5(7) 1_555 1_555 1_555 1_555 yes
O(8) Cs(1) O(10) C(31) -76(1) 1_555 1_555 1_555 1_555 yes
O(8) Cs(1) O(14) N(3) -160.7(5) 1_555 1_555 1_555 1_555 yes
O(8) Cs(1) O(15) C(25) 154.0(7) 1_555 1_555 1_555 1_555 yes
O(8) Cs(1) O(18) C(32) 145(1) 1_555 1_555 1_555 1_555 yes
O(8) Cs(1) O(18) C(34) 5(1) 1_555 1_555 1_555 1_555 yes
O(8) C(19) C(18) C(17) -177.7(6) 1_555 1_555 1_555 1_555 yes
O(8) C(19) C(20) C(21) 178.2(6) 1_555 1_555 1_555 1_555 yes
O(8) C(23) C(24) O(9) -63(1) 1_555 1_555 1_555 1_555 yes
O(9) Cs(1) O(5) C(18) -16.8(5) 1_555 1_555 1_555 1_555 yes
O(9) Cs(1) O(5) C(22) 178.6(4) 1_555 1_555 1_555 1_555 yes
O(9) Cs(1) O(7) C(7) 109.5(4) 1_555 1_555 1_555 1_555 yes
O(9) Cs(1) O(7) C(11) -128.3(4) 1_555 1_555 1_555 1_555 yes
O(9) Cs(1) O(8) C(19) -157.7(5) 1_555 1_555 1_555 1_555 yes
O(9) Cs(1) O(8) C(23) 6.0(5) 1_555 1_555 1_555 1_555 yes
O(9) Cs(1) O(10) C(12) 112.1(7) 1_555 1_555 1_555 1_555 yes
O(9) Cs(1) O(10) C(31) -32(1) 1_555 1_555 1_555 1_555 yes
O(9) Cs(1) O(14) N(3) 127.1(6) 1_555 1_555 1_555 1_555 yes
O(9) Cs(1) O(15) C(25) 29(2) 1_555 1_555 1_555 1_555 yes
O(9) Cs(1) O(18) C(32) 150(1) 1_555 1_555 1_555 1_555 yes
O(9) Cs(1) O(18) C(34) 9.8(9) 1_555 1_555 1_555 1_555 yes
O(9) C(33) C(34) O(18) 64(1) 1_555 1_555 1_555 1_555 yes
O(10) Cs(1) O(5) C(18) 114.6(5) 1_555 1_555 1_555 1_555 yes
O(10) Cs(1) O(5) C(22) -50.0(5) 1_555 1_555 1_555 1_555 yes
O(10) Cs(1) O(7) C(7) -159.2(5) 1_555 1_555 1_555 1_555 yes
O(10) Cs(1) O(7) C(11) -37.0(4) 1_555 1_555 1_555 1_555 yes
O(10) Cs(1) O(8) C(19) -101.7(5) 1_555 1_555 1_555 1_555 yes
O(10) Cs(1) O(8) C(23) 62.0(6) 1_555 1_555 1_555 1_555 yes
O(10) Cs(1) O(9) C(24) 171.1(5) 1_555 1_555 1_555 1_555 yes
O(10) Cs(1) O(9) C(33) 44.7(8) 1_555 1_555 1_555 1_555 yes
O(10) Cs(1) O(14) N(3) 35.5(6) 1_555 1_555 1_555 1_555 yes
O(10) Cs(1) O(15) C(25) -51.7(8) 1_555 1_555 1_555 1_555 yes
O(10) Cs(1) O(18) C(32) -3(1) 1_555 1_555 1_555 1_555 yes
O(10) Cs(1) O(18) C(34) -144(1) 1_555 1_555 1_555 1_555 yes
O(10) C(31) C(32) O(18) -37(4) 1_555 1_555 1_555 1_555 yes
O(11) N(2) C(28) C(27) -5(1) 1_555 1_555 1_555 1_555 yes
O(11) N(2) C(28) C(29) 179.7(8) 1_555 1_555 1_555 1_555 yes
O(12) N(2) C(28) C(27) 173.1(8) 1_555 1_555 1_555 1_555 yes
O(12) N(2) C(28) C(29) -1(1) 1_555 1_555 1_555 1_555 yes
O(13) N(3) C(30) C(25) 150.4(8) 1_555 1_555 1_555 1_555 yes
O(13) N(3) C(30) C(29) -31(1) 1_555 1_555 1_555 1_555 yes
O(14) Cs(1) O(5) C(18) -159.1(5) 1_555 1_555 1_555 1_555 yes
O(14) Cs(1) O(5) C(22) 36.2(4) 1_555 1_555 1_555 1_555 yes
O(14) Cs(1) O(7) C(7) -115.7(4) 1_555 1_555 1_555 1_555 yes
O(14) Cs(1) O(7) C(11) 6.6(4) 1_555 1_555 1_555 1_555 yes
O(14) Cs(1) O(8) C(19) 106.1(5) 1_555 1_555 1_555 1_555 yes
O(14) Cs(1) O(8) C(23) -90.2(6) 1_555 1_555 1_555 1_555 yes
O(14) Cs(1) O(9) C(24) 102.9(6) 1_555 1_555 1_555 1_555 yes
O(14) Cs(1) O(9) C(33) -23.6(8) 1_555 1_555 1_555 1_555 yes
O(14) Cs(1) O(10) C(12) -128.1(7) 1_555 1_555 1_555 1_555 yes
O(14) Cs(1) O(10) C(31) 87(1) 1_555 1_555 1_555 1_555 yes
O(14) Cs(1) O(15) C(25) 17.2(7) 1_555 1_555 1_555 1_555 yes
O(14) Cs(1) O(18) C(32) -67(1) 1_555 1_555 1_555 1_555 yes
O(14) Cs(1) O(18) C(34) 151.9(10) 1_555 1_555 1_555 1_555 yes
O(14) N(3) C(30) C(25) -32.1(10) 1_555 1_555 1_555 1_555 yes
O(14) N(3) C(30) C(29) 146.2(7) 1_555 1_555 1_555 1_555 yes
O(15) Cs(1) O(5) C(18) 167.1(5) 1_555 1_555 1_555 1_555 yes
O(15) Cs(1) O(5) C(22) 2.5(4) 1_555 1_555 1_555 1_555 yes
O(15) Cs(1) O(7) C(7) -74.3(4) 1_555 1_555 1_555 1_555 yes
O(15) Cs(1) O(7) C(11) 47.9(4) 1_555 1_555 1_555 1_555 yes
O(15) Cs(1) O(8) C(19) 27.5(5) 1_555 1_555 1_555 1_555 yes
O(15) Cs(1) O(8) C(23) -168.8(5) 1_555 1_555 1_555 1_555 yes
O(15) Cs(1) O(9) C(24) 91(1) 1_555 1_555 1_555 1_555 yes
O(15) Cs(1) O(9) C(33) -34(2) 1_555 1_555 1_555 1_555 yes
O(15) Cs(1) O(10) C(12) -73.1(7) 1_555 1_555 1_555 1_555 yes
O(15) Cs(1) O(10) C(31) 142(1) 1_555 1_555 1_555 1_555 yes
O(15) Cs(1) O(14) N(3) -54.1(6) 1_555 1_555 1_555 1_555 yes
O(15) Cs(1) O(18) C(32) -34(1) 1_555 1_555 1_555 1_555 yes
O(15) Cs(1) O(18) C(34) -175.3(9) 1_555 1_555 1_555 1_555 yes
O(15) C(25) C(26) N(1) 8.1(10) 1_555 1_555 1_555 1_555 yes
O(15) C(25) C(26) C(27) -174.0(6) 1_555 1_555 1_555 1_555 yes
O(15) C(25) C(30) N(3) -8.8(10) 1_555 1_555 1_555 1_555 yes
O(15) C(25) C(30) C(29) 173.0(6) 1_555 1_555 1_555 1_555 yes
O(16) N(1) C(26) C(25) 25(1) 1_555 1_555 1_555 1_555 yes
O(16) N(1) C(26) C(27) -152.3(8) 1_555 1_555 1_555 1_555 yes
O(17) N(1) C(26) C(25) -159(1) 1_555 1_555 1_555 1_555 yes
O(17) N(1) C(26) C(27) 22(1) 1_555 1_555 1_555 1_555 yes
O(18) Cs(1) O(5) C(18) -0.4(8) 1_555 1_555 1_555 1_555 yes
O(18) Cs(1) O(5) C(22) -165.0(5) 1_555 1_555 1_555 1_555 yes
O(18) Cs(1) O(7) C(7) 162.5(4) 1_555 1_555 1_555 1_555 yes
O(18) Cs(1) O(7) C(11) -75.2(4) 1_555 1_555 1_555 1_555 yes
O(18) Cs(1) O(8) C(19) -152.9(5) 1_555 1_555 1_555 1_555 yes
O(18) Cs(1) O(8) C(23) 10.8(6) 1_555 1_555 1_555 1_555 yes
O(18) Cs(1) O(9) C(24) 149.3(7) 1_555 1_555 1_555 1_555 yes
O(18) Cs(1) O(9) C(33) 22.8(7) 1_555 1_555 1_555 1_555 yes
O(18) Cs(1) O(10) C(12) 133.8(8) 1_555 1_555 1_555 1_555 yes
O(18) Cs(1) O(10) C(31) -10(1) 1_555 1_555 1_555 1_555 yes
O(18) Cs(1) O(14) N(3) 90.4(6) 1_555 1_555 1_555 1_555 yes
O(18) Cs(1) O(15) C(25) -25.6(9) 1_555 1_555 1_555 1_555 yes
N(1) C(26) C(25) C(30) -173.8(6) 1_555 1_555 1_555 1_555 yes
N(1) C(26) C(27) C(28) 176.2(7) 1_555 1_555 1_555 1_555 yes
N(2) C(28) C(27) C(26) -175.1(7) 1_555 1_555 1_555 1_555 yes
N(2) C(28) C(29) C(30) 174.2(7) 1_555 1_555 1_555 1_555 yes
N(3) O(14) Cs(1) C(22) -85.4(6) 1_555 1_555 1_555 1_555 yes
N(3) C(30) C(25) C(26) 173.2(6) 1_555 1_555 1_555 1_555 yes
N(3) C(30) C(29) C(28) -174.6(7) 1_555 1_555 1_555 1_555 yes
C(1) C(2) C(3) C(4) -177.8(6) 1_555 1_555 1_555 1_555 yes
C(2) C(3) C(4) C(5) -175.2(7) 1_555 1_555 1_555 1_555 yes
C(2) C(3) C(4) C(9) 2(1) 1_555 1_555 1_555 1_555 yes
C(3) C(4) C(5) C(6) 179.1(6) 1_555 1_555 1_555 1_555 yes
C(3) C(4) C(9) C(8) -177.4(6) 1_555 1_555 1_555 1_555 yes
C(4) C(5) C(6) C(7) -1.4(10) 1_555 1_555 1_555 1_555 yes
C(4) C(9) C(8) C(7) -1(1) 1_555 1_555 1_555 1_555 yes
C(5) C(4) C(9) C(8) 0.1(10) 1_555 1_555 1_555 1_555 yes
C(5) C(6) C(7) C(8) -0.3(10) 1_555 1_555 1_555 1_555 yes
C(6) C(5) C(4) C(9) 1.5(10) 1_555 1_555 1_555 1_555 yes
C(6) C(7) O(7) C(11) -3.9(10) 1_555 1_555 1_555 1_555 yes
C(6) C(7) C(8) C(9) 1.9(10) 1_555 1_555 1_555 1_555 yes
C(7) O(7) Cs(1) C(22) -13.1(4) 1_555 1_555 1_555 1_555 yes
C(7) O(7) C(11) C(12) -176.3(6) 1_555 1_555 1_555 1_555 yes
C(7) C(8) O(6) C(10) -173.6(7) 1_555 1_555 1_555 1_555 yes
C(8) C(7) O(7) C(11) 177.4(5) 1_555 1_555 1_555 1_555 yes
C(9) C(8) O(6) C(10) 4(1) 1_555 1_555 1_555 1_555 yes
C(11) O(7) Cs(1) C(22) 109.1(4) 1_555 1_555 1_555 1_555 yes
C(11) C(12) O(10) C(31) 175(1) 1_555 1_555 1_555 1_555 yes
C(12) O(10) Cs(1) C(22) -38.3(7) 1_555 1_555 1_555 1_555 yes
C(12) O(10) C(31) C(32) -118(2) 1_555 1_555 1_555 1_555 yes
C(13) C(14) C(15) C(16) -179.9(6) 1_555 1_555 1_555 1_555 yes
C(14) C(15) C(16) C(17) -5(1) 1_555 1_555 1_555 1_555 yes
C(14) C(15) C(16) C(21) 173.8(7) 1_555 1_555 1_555 1_555 yes
C(15) C(16) C(17) C(18) 176.1(6) 1_555 1_555 1_555 1_555 yes
C(15) C(16) C(21) C(20) -175.5(7) 1_555 1_555 1_555 1_555 yes
C(16) C(17) C(18) C(19) 0.7(9) 1_555 1_555 1_555 1_555 yes
C(16) C(21) C(20) C(19) -1(1) 1_555 1_555 1_555 1_555 yes
C(17) C(16) C(21) C(20) 3(1) 1_555 1_555 1_555 1_555 yes
C(17) C(18) O(5) C(22) 3.0(9) 1_555 1_555 1_555 1_555 yes
C(17) C(18) C(19) C(20) 1.1(9) 1_555 1_555 1_555 1_555 yes
C(18) O(5) Cs(1) C(22) 164.7(8) 1_555 1_555 1_555 1_555 yes
C(18) C(17) C(16) C(21) -3.0(9) 1_555 1_555 1_555 1_555 yes
C(18) C(19) O(8) C(23) 176.6(7) 1_555 1_555 1_555 1_555 yes
C(18) C(19) C(20) C(21) 0(1) 1_555 1_555 1_555 1_555 yes
C(19) O(8) Cs(1) C(22) 20.5(5) 1_555 1_555 1_555 1_555 yes
C(19) O(8) C(23) C(24) -172.2(8) 1_555 1_555 1_555 1_555 yes
C(19) C(18) O(5) C(22) -177.5(5) 1_555 1_555 1_555 1_555 yes
C(20) C(19) O(8) C(23) -2(1) 1_555 1_555 1_555 1_555 yes
C(22) Cs(1) O(8) C(23) -175.9(6) 1_555 1_555 1_555 1_555 yes
C(22) Cs(1) O(9) C(24) -38.4(6) 1_555 1_555 1_555 1_555 yes
C(22) Cs(1) O(9) C(33) -164.9(7) 1_555 1_555 1_555 1_555 yes
C(22) Cs(1) O(10) C(31) 176(1) 1_555 1_555 1_555 1_555 yes
C(22) Cs(1) O(15) C(25) 161.6(8) 1_555 1_555 1_555 1_555 yes
C(22) Cs(1) O(18) C(32) 74(2) 1_555 1_555 1_555 1_555 yes
C(22) Cs(1) O(18) C(34) -66(1) 1_555 1_555 1_555 1_555 yes
C(23) C(24) O(9) C(33) -160.9(8) 1_555 1_555 1_555 1_555 yes
C(24) O(9) C(33) C(34) -179(1) 1_555 1_555 1_555 1_555 yes
C(25) C(26) C(27) C(28) -1(1) 1_555 1_555 1_555 1_555 yes
C(25) C(30) C(29) C(28) 3(1) 1_555 1_555 1_555 1_555 yes
C(26) C(25) C(30) C(29) -5.0(9) 1_555 1_555 1_555 1_555 yes
C(26) C(27) C(28) C(29) 0(1) 1_555 1_555 1_555 1_555 yes
C(27) C(26) C(25) C(30) 4.1(9) 1_555 1_555 1_555 1_555 yes
C(27) C(28) C(29) C(30) 0(1) 1_555 1_555 1_555 1_555 yes
C(31) C(32) O(18) C(34) 164(2) 1_555 1_555 1_555 1_555 yes
C(32) O(18) C(34) C(33) 177(1) 1_555 1_555 1_555 1_555 yes
